data_4130782
loop_
_publ_author_name
'Cernijenko, Artiom'
'Risgaard, Rune'
'Baran, Phil S.'

_publ_section_title
;
 11-Step Total Synthesis of (-)-Maoecrystal V.
;
_journal_issue 30
_journal_name_full 'Journal of the American Chemical Society'
_journal_page_first 9425
_journal_page_last 9428
_journal_paper_doi 10.1021/jacs.6b06623
_journal_volume 138
_journal_year 2016
_chemical_formula_moiety 'C17 H22 O2'
_chemical_formula_sum 'C17 H22 O2'
_chemical_formula_weight 258.35
_space_group_IT_number 14
_space_group_name_Hall '-P 2ybc'
_space_group_name_H-M_alt 'P 1 21/c 1'
_symmetry_cell_setting monoclinic
_symmetry_space_group_name_H-M 'P 1 21/c 1'
_atom_sites_solution_hydrogens geom
_atom_sites_solution_primary direct
_atom_sites_solution_secondary difmap
_audit_creation_method SHELXL-97
_cell_angle_alpha 90.00
_cell_angle_beta 92.018(5)
_cell_angle_gamma 90.00
_cell_formula_units_Z 4
_cell_length_a 10.9310(15)
_cell_length_b 9.6410(13)
_cell_length_c 13.213(2)
_cell_measurement_reflns_used 4005
_cell_measurement_temperature 100(2)
_cell_measurement_theta_max 26.27
_cell_measurement_theta_min 2.82
_cell_volume 1391.6(3)
_computing_cell_refinement 'Bruker SAINT'
_computing_data_collection 'Bruker APEX2'
_computing_data_reduction 'Bruker SAINT'
_computing_molecular_graphics 'Bruker SHELXTL'
_computing_publication_material 'Bruker SHELXTL'
_computing_structure_refinement 'SHELXL-97 (Sheldrick, 2008)'
_computing_structure_solution 'SHELXS-97 (Sheldrick, 2008)'
_diffrn_ambient_temperature 100(2)
_diffrn_measured_fraction_theta_full 1.000
_diffrn_measured_fraction_theta_max 0.997
_diffrn_measurement_device_type 'Bruker APEX-I CCD'
_diffrn_measurement_method '\f and \w scans'
_diffrn_radiation_monochromator graphite
_diffrn_radiation_source 'fine-focus sealed tube'
_diffrn_radiation_type MoK\a
_diffrn_radiation_wavelength 0.71073
_diffrn_reflns_av_R_equivalents 0.0549
_diffrn_reflns_av_sigmaI/netI 0.0475
_diffrn_reflns_limit_h_max 13
_diffrn_reflns_limit_h_min -13
_diffrn_reflns_limit_k_max 12
_diffrn_reflns_limit_k_min -12
_diffrn_reflns_limit_l_max 16
_diffrn_reflns_limit_l_min -15
_diffrn_reflns_number 17032
_diffrn_reflns_theta_full 25.00
_diffrn_reflns_theta_max 26.40
_diffrn_reflns_theta_min 2.62
_exptl_absorpt_coefficient_mu 0.079
_exptl_absorpt_correction_T_max 0.9890
_exptl_absorpt_correction_T_min 0.9844
_exptl_absorpt_correction_type multi-scan
_exptl_absorpt_process_details SADABS
_exptl_crystal_colour colourless
_exptl_crystal_density_diffrn 1.233
_exptl_crystal_density_method 'not measured'
_exptl_crystal_description BLOCK
_exptl_crystal_F_000 560
_exptl_crystal_size_max 0.20
_exptl_crystal_size_mid 0.15
_exptl_crystal_size_min 0.14
_refine_diff_density_max 0.367
_refine_diff_density_min -0.212
_refine_diff_density_rms 0.048
_refine_ls_extinction_method none
_refine_ls_goodness_of_fit_ref 1.013
_refine_ls_hydrogen_treatment constr
_refine_ls_matrix_type full
_refine_ls_number_parameters 175
_refine_ls_number_reflns 2848
_refine_ls_number_restraints 0
_refine_ls_restrained_S_all 1.013
_refine_ls_R_factor_all 0.0803
_refine_ls_R_factor_gt 0.0507
_refine_ls_shift/su_max 0.000
_refine_ls_shift/su_mean 0.000
_refine_ls_structure_factor_coef Fsqd
_refine_ls_weighting_details 'calc w=1/[\s^2^(Fo^2^)+(0.0458P)^2^+0.8879P] where P=(Fo^2^+2Fc^2^)/3'
_refine_ls_weighting_scheme calc
_refine_ls_wR_factor_gt 0.1045
_refine_ls_wR_factor_ref 0.1187
_reflns_number_gt 2066
_reflns_number_total 2848
_reflns_threshold_expression >2sigma(I)
_cod_data_source_file ja6b06623_si_003.cif
_cod_data_source_block baran377
_cod_depositor_comments
;
The following automatic conversions were performed:

data item '_exptl_absorpt_correction_type' value 'MULTI-SCAN' was
changed to 'multi-scan' in accordance with the
/home/saulius/struct/COD-crude-data/automatic-downloads/DataCite-retrospective/ACS/depositions/lib/dictionaries/cif_core.dic
dictionary named 'cif_core.dic' version 2.4.2 last updated on
2011-04-26.

data item '_refine_ls_hydrogen_treatment' value 'CONSTR' was changed
to 'constr' in accordance with the
/home/saulius/struct/COD-crude-data/automatic-downloads/DataCite-retrospective/ACS/depositions/lib/dictionaries/cif_core.dic
dictionary named 'cif_core.dic' version 2.4.2 last updated on
2011-04-26.

data item '_symmetry_cell_setting' value 'Monoclinic' was changed to
'monoclinic' in accordance with the
/home/saulius/struct/COD-crude-data/automatic-downloads/DataCite-retrospective/ACS/depositions/lib/dictionaries/cif_core.dic
dictionary named 'cif_core.dic' version 2.4.2 last updated on
2011-04-26.

Automatic conversion script
Id: cif_fix_values 6909 2019-04-08 15:41:33Z antanas 
;
_cod_original_sg_symbol_H-M P2(1)/c
_cod_database_code 4130782

loop_
_symmetry_equiv_pos_as_xyz
'x, y, z'
'-x, y+1/2, -z+1/2'
'-x, -y, -z'
'x, -y-1/2, z-1/2'

loop_
_atom_site_label
_atom_site_type_symbol
_atom_site_fract_x
_atom_site_fract_y
_atom_site_fract_z
_atom_site_U_iso_or_equiv
_atom_site_adp_type
_atom_site_occupancy
_atom_site_symmetry_multiplicity
_atom_site_calc_flag
_atom_site_refinement_flags
O1 O 0.70190(12) 0.60508(15) 0.41845(10) 0.0249(3) Uani 1 1 d .
O2 O 0.59498(11) 0.90380(13) 0.37448(10) 0.0215(3) Uani 1 1 d .
C1 C 0.64503(17) 0.69384(19) 0.15986(14) 0.0185(4) Uani 1 1 d .
H1A H 0.5794 0.7225 0.1156 0.022 Uiso 1 1 calc R
C2 C 0.76747(17) 0.6743(2) 0.11469(15) 0.0221(4) Uani 1 1 d .
H2A H 0.8026 0.7662 0.0992 0.027 Uiso 1 1 calc R
H2B H 0.7570 0.6225 0.0503 0.027 Uiso 1 1 calc R
C3 C 0.85615(17) 0.5959(2) 0.18515(15) 0.0213(4) Uani 1 1 d .
H3A H 0.9402 0.6069 0.1608 0.026 Uiso 1 1 calc R
H3B H 0.8357 0.4959 0.1828 0.026 Uiso 1 1 calc R
C4 C 0.85298(16) 0.64640(19) 0.29485(15) 0.0174(4) Uani 1 1 d .
C5 C 0.72154(16) 0.63665(19) 0.33090(14) 0.0160(4) Uani 1 1 d .
C6 C 0.62015(16) 0.67434(18) 0.25719(14) 0.0150(4) Uani 1 1 d .
C7 C 0.49611(16) 0.70088(19) 0.30162(14) 0.0151(4) Uani 1 1 d .
C8 C 0.50708(16) 0.82449(19) 0.37433(14) 0.0165(4) Uani 1 1 d .
C9 C 0.40351(16) 0.8468(2) 0.44006(14) 0.0179(4) Uani 1 1 d .
H9A H 0.4034 0.9254 0.4834 0.021 Uiso 1 1 calc R
C10 C 0.30883(17) 0.7580(2) 0.44000(14) 0.0195(4) Uani 1 1 d .
C11 C 0.30836(16) 0.6313(2) 0.37244(15) 0.0192(4) Uani 1 1 d .
H11A H 0.2532 0.5569 0.3973 0.023 Uiso 1 1 calc R
C12 C 0.27163(16) 0.6779(2) 0.26437(15) 0.0200(4) Uani 1 1 d .
H12A H 0.2079 0.7508 0.2654 0.024 Uiso 1 1 calc R
H12B H 0.2402 0.5987 0.2235 0.024 Uiso 1 1 calc R
C13 C 0.39080(16) 0.7350(2) 0.22135(14) 0.0177(4) Uani 1 1 d .
H13A H 0.3844 0.8364 0.2107 0.021 Uiso 1 1 calc R
H13B H 0.4072 0.6903 0.1557 0.021 Uiso 1 1 calc R
C14 C 0.43908(16) 0.57887(19) 0.36003(15) 0.0183(4) Uani 1 1 d .
H14A H 0.4403 0.4918 0.3203 0.022 Uiso 1 1 calc R
H14B H 0.4818 0.5639 0.4264 0.022 Uiso 1 1 calc R
C15 C 0.19836(17) 0.7835(2) 0.50143(15) 0.0259(5) Uani 1 1 d .
H15A H 0.2081 0.8715 0.5380 0.039 Uiso 1 1 calc R
H15B H 0.1895 0.7077 0.5501 0.039 Uiso 1 1 calc R
H15C H 0.1253 0.7879 0.4564 0.039 Uiso 1 1 calc R
C16 C 0.89041(18) 0.7998(2) 0.30344(17) 0.0243(5) Uani 1 1 d .
H16A H 0.8882 0.8292 0.3743 0.036 Uiso 1 1 calc R
H16B H 0.8334 0.8566 0.2622 0.036 Uiso 1 1 calc R
H16C H 0.9735 0.8115 0.2792 0.036 Uiso 1 1 calc R
C18 C 0.93874(17) 0.5589(2) 0.36261(16) 0.0254(5) Uani 1 1 d .
H18A H 0.9136 0.4615 0.3587 0.038 Uiso 1 1 calc R
H18B H 0.9349 0.5913 0.4328 0.038 Uiso 1 1 calc R
H18C H 1.0227 0.5680 0.3399 0.038 Uiso 1 1 calc R

loop_
_atom_site_aniso_label
_atom_site_aniso_U_11
_atom_site_aniso_U_22
_atom_site_aniso_U_33
_atom_site_aniso_U_23
_atom_site_aniso_U_13
_atom_site_aniso_U_12
O1 0.0202(7) 0.0369(9) 0.0174(8) 0.0055(6) -0.0027(6) -0.0013(6)
O2 0.0198(7) 0.0206(7) 0.0243(8) -0.0032(6) 0.0019(6) -0.0050(6)
C1 0.0198(9) 0.0179(10) 0.0175(11) 0.0010(8) -0.0032(8) 0.0004(8)
C2 0.0216(10) 0.0274(11) 0.0176(11) 0.0000(9) 0.0028(8) 0.0010(8)
C3 0.0188(9) 0.0229(10) 0.0226(11) -0.0013(9) 0.0047(8) 0.0015(8)
C4 0.0158(9) 0.0167(9) 0.0196(10) 0.0005(8) -0.0007(7) 0.0003(7)
C5 0.0183(9) 0.0136(9) 0.0159(10) -0.0015(8) -0.0009(8) -0.0012(7)
C6 0.0158(9) 0.0128(9) 0.0164(10) -0.0006(8) -0.0014(7) -0.0015(7)
C7 0.0156(9) 0.0160(9) 0.0136(10) 0.0003(8) -0.0018(7) 0.0004(7)
C8 0.0173(9) 0.0174(10) 0.0144(10) 0.0036(8) -0.0034(7) 0.0008(8)
C9 0.0198(9) 0.0207(10) 0.0129(10) -0.0023(8) -0.0016(7) 0.0001(8)
C10 0.0188(10) 0.0259(11) 0.0136(10) -0.0002(8) -0.0023(8) 0.0004(8)
C11 0.0174(9) 0.0237(11) 0.0165(10) 0.0027(8) -0.0015(8) -0.0044(8)
C12 0.0185(9) 0.0220(10) 0.0194(10) -0.0014(9) -0.0015(8) -0.0020(8)
C13 0.0163(9) 0.0200(10) 0.0165(10) 0.0002(8) -0.0025(7) -0.0003(7)
C14 0.0207(9) 0.0146(9) 0.0196(11) 0.0007(8) 0.0015(8) -0.0017(8)
C15 0.0212(10) 0.0360(12) 0.0205(11) -0.0040(9) 0.0028(8) -0.0038(9)
C16 0.0213(10) 0.0223(11) 0.0294(12) 0.0006(9) 0.0003(9) -0.0024(8)
C18 0.0189(10) 0.0291(11) 0.0282(12) 0.0042(10) -0.0032(9) 0.0021(9)

loop_
_atom_type_symbol
_atom_type_description
_atom_type_scat_dispersion_real
_atom_type_scat_dispersion_imag
_atom_type_scat_source
C C 0.0033 0.0016 'International Tables Vol C Tables 4.2.6.8 and 6.1.1.4'
H H 0.0000 0.0000 'International Tables Vol C Tables 4.2.6.8 and 6.1.1.4'
O O 0.0106 0.0060 'International Tables Vol C Tables 4.2.6.8 and 6.1.1.4'

loop_
_geom_angle_atom_site_label_1
_geom_angle_atom_site_label_2
_geom_angle_atom_site_label_3
_geom_angle
C6 C1 C2 125.52(17)
C6 C1 H1A 117.2
C2 C1 H1A 117.2
C1 C2 C3 112.22(16)
C1 C2 H2A 109.2
C3 C2 H2A 109.2
C1 C2 H2B 109.2
C3 C2 H2B 109.2
H2A C2 H2B 107.9
C2 C3 C4 112.73(16)
C2 C3 H3A 109.0
C4 C3 H3A 109.0
C2 C3 H3B 109.0
C4 C3 H3B 109.0
H3A C3 H3B 107.8
C18 C4 C3 110.22(16)
C18 C4 C5 110.29(16)
C3 C4 C5 109.12(15)
C18 C4 C16 109.36(16)
C3 C4 C16 111.16(16)
C5 C4 C16 106.62(15)
O1 C5 C6 121.76(16)
O1 C5 C4 120.48(16)
C6 C5 C4 117.68(16)
C1 C6 C5 119.33(16)
C1 C6 C7 124.26(16)
C5 C6 C7 116.16(15)
C6 C7 C8 108.79(14)
C6 C7 C14 116.43(15)
C8 C7 C14 107.58(15)
C6 C7 C13 114.64(15)
C8 C7 C13 107.42(14)
C14 C7 C13 101.37(14)
O2 C8 C9 121.86(17)
O2 C8 C7 121.95(16)
C9 C8 C7 116.12(16)
C10 C9 C8 121.12(18)
C10 C9 H9A 119.4
C8 C9 H9A 119.4
C9 C10 C15 122.06(18)
C9 C10 C11 120.11(17)
C15 C10 C11 117.76(16)
C10 C11 C14 110.25(15)
C10 C11 C12 107.89(16)
C14 C11 C12 102.21(15)
C10 C11 H11A 112.0
C14 C11 H11A 112.0
C12 C11 H11A 112.0
C11 C12 C13 104.52(14)
C11 C12 H12A 110.8
C13 C12 H12A 110.8
C11 C12 H12B 110.8
C13 C12 H12B 110.8
H12A C12 H12B 108.9
C12 C13 C7 106.54(15)
C12 C13 H13A 110.4
C7 C13 H13A 110.4
C12 C13 H13B 110.4
C7 C13 H13B 110.4
H13A C13 H13B 108.6
C11 C14 C7 101.32(15)
C11 C14 H14A 111.5
C7 C14 H14A 111.5
C11 C14 H14B 111.5
C7 C14 H14B 111.5
H14A C14 H14B 109.3
C10 C15 H15A 109.5
C10 C15 H15B 109.5
H15A C15 H15B 109.5
C10 C15 H15C 109.5
H15A C15 H15C 109.5
H15B C15 H15C 109.5
C4 C16 H16A 109.5
C4 C16 H16B 109.5
H16A C16 H16B 109.5
C4 C16 H16C 109.5
H16A C16 H16C 109.5
H16B C16 H16C 109.5
C4 C18 H18A 109.5
C4 C18 H18B 109.5
H18A C18 H18B 109.5
C4 C18 H18C 109.5
H18A C18 H18C 109.5
H18B C18 H18C 109.5

loop_
_geom_bond_atom_site_label_1
_geom_bond_atom_site_label_2
_geom_bond_distance
O1 C5 1.222(2)
O2 C8 1.228(2)
C1 C6 1.337(3)
C1 C2 1.497(3)
C1 H1A 0.9500
C2 C3 1.521(3)
C2 H2A 0.9900
C2 H2B 0.9900
C3 C4 1.531(3)
C3 H3A 0.9900
C3 H3B 0.9900
C4 C18 1.527(3)
C4 C5 1.532(3)
C4 C16 1.538(3)
C5 C6 1.494(2)
C6 C7 1.518(2)
C7 C8 1.533(3)
C7 C14 1.550(3)
C7 C13 1.572(2)
C8 C9 1.467(3)
C9 C10 1.343(3)
C9 H9A 0.9500
C10 C15 1.499(3)
C10 C11 1.513(3)
C11 C14 1.530(3)
C11 C12 1.537(3)
C11 H11A 1.0000
C12 C13 1.541(3)
C12 H12A 0.9900
C12 H12B 0.9900
C13 H13A 0.9900
C13 H13B 0.9900
C14 H14A 0.9900
C14 H14B 0.9900
C15 H15A 0.9800
C15 H15B 0.9800
C15 H15C 0.9800
C16 H16A 0.9800
C16 H16B 0.9800
C16 H16C 0.9800
C18 H18A 0.9800
C18 H18B 0.9800
C18 H18C 0.9800

loop_
_geom_torsion_atom_site_label_1
_geom_torsion_atom_site_label_2
_geom_torsion_atom_site_label_3
_geom_torsion_atom_site_label_4
_geom_torsion
C6 C1 C2 C3 13.9(3)
C1 C2 C3 C4 -44.0(2)
C2 C3 C4 C18 177.04(16)
C2 C3 C4 C5 55.8(2)
C2 C3 C4 C16 -61.5(2)
C18 C4 C5 O1 23.1(2)
C3 C4 C5 O1 144.31(18)
C16 C4 C5 O1 -95.5(2)
C18 C4 C5 C6 -160.13(16)
C3 C4 C5 C6 -38.9(2)
C16 C4 C5 C6 81.2(2)
C2 C1 C6 C5 3.3(3)
C2 C1 C6 C7 177.32(17)
O1 C5 C6 C1 -173.02(18)
C4 C5 C6 C1 10.3(2)
O1 C5 C6 C7 12.5(3)
C4 C5 C6 C7 -164.25(15)
C1 C6 C7 C8 -112.4(2)
C5 C6 C7 C8 61.8(2)
C1 C6 C7 C14 125.9(2)
C5 C6 C7 C14 -59.9(2)
C1 C6 C7 C13 7.9(3)
C5 C6 C7 C13 -177.93(15)
C6 C7 C8 O2 15.4(2)
C14 C7 C8 O2 142.36(17)
C13 C7 C8 O2 -109.22(19)
C6 C7 C8 C9 -167.66(15)
C14 C7 C8 C9 -40.7(2)
C13 C7 C8 C9 67.70(19)
O2 C8 C9 C10 -179.07(18)
C7 C8 C9 C10 4.0(3)
C8 C9 C10 C15 -175.97(18)
C8 C9 C10 C11 0.8(3)
C9 C10 C11 C14 32.3(2)
C15 C10 C11 C14 -150.74(17)
C9 C10 C11 C12 -78.5(2)
C15 C10 C11 C12 98.41(19)
C10 C11 C12 C13 81.69(18)
C14 C11 C12 C13 -34.54(19)
C11 C12 C13 C7 7.35(19)
C6 C7 C13 C12 148.36(16)
C8 C7 C13 C12 -90.62(17)
C14 C7 C13 C12 22.09(18)
C10 C11 C14 C7 -65.59(19)
C12 C11 C14 C7 48.92(17)
C6 C7 C14 C11 -168.37(15)
C8 C7 C14 C11 69.30(17)
C13 C7 C14 C11 -43.28(17)
